data_1513367
loop_
_publ_author_name
'Fruhmann, Philipp'
'Mikula, Hannes'
'Wiesenberger, Gerlinde'
'Varga, Elisabeth'
'Lumpi, Daniel'
'St\"oger, Berthold'
'H\"aubl, Georg'
'Lemmens, Marc'
'Berthiller, Franz'
'Krska, Rudolf'
'Adam, Gerhard'
'Hametner, Christian'
'Fr\"ohlich, Johannes'

_publ_section_title
;
 Isolation and structure elucidation of pentahydroxyscirpene, a
 trichothecene fusarium mycotoxin.
;
_journal_issue 1
_journal_name_full 'Journal of natural products'
_journal_page_first 188
_journal_page_last 192
_journal_paper_doi 10.1021/np4008365
_journal_volume 77
_journal_year 2014
_chemical_absolute_configuration syn
_chemical_formula_sum 'C15 H24 O8'
_chemical_formula_weight 332.3
_chemical_name_systematic ' ?'
_space_group_IT_number 19
_symmetry_cell_setting orthorhombic
_symmetry_Int_Tables_number 19
_symmetry_space_group_name_Hall 'P 2ac 2ab'
_symmetry_space_group_name_H-M 'P 21 21 21'
_cell_angle_alpha 90
_cell_angle_beta 90
_cell_angle_gamma 90
_cell_formula_units_Z 4
_cell_length_a 6.8307(5)
_cell_length_b 14.3712(11)
_cell_length_c 15.2560(11)
_cell_measurement_reflns_used 9924
_cell_measurement_temperature 100
_cell_measurement_theta_max 30.0
_cell_measurement_theta_min 2.7
_cell_volume 1497.61(19)
_diffrn_ambient_temperature 100
_diffrn_measured_fraction_theta_full 1
_diffrn_measured_fraction_theta_max 1
_diffrn_measurement_device 'four-cycle diffractometer'
_diffrn_measurement_device_type 'Bruker CCD'
_diffrn_radiation_monochromator graphite
_diffrn_radiation_probe x-ray
_diffrn_radiation_source 'X-ray tube'
_diffrn_radiation_type 'Mo K\a'
_diffrn_radiation_wavelength 0.71073
_diffrn_reflns_av_R_equivalents 0.0346
_diffrn_reflns_av_sigmaI/netI 0.0173
_diffrn_reflns_limit_h_max 9
_diffrn_reflns_limit_h_min -9
_diffrn_reflns_limit_k_max 20
_diffrn_reflns_limit_k_min -20
_diffrn_reflns_limit_l_max 21
_diffrn_reflns_limit_l_min -21
_diffrn_reflns_number 53675
_diffrn_reflns_theta_full 30.11
_diffrn_reflns_theta_max 30.11
_diffrn_reflns_theta_min 1.95
_exptl_absorpt_coefficient_mu 0.12
_exptl_absorpt_correction_T_max 0.99
_exptl_absorpt_correction_T_min 0.97
_exptl_absorpt_correction_type multi-scan
_exptl_absorpt_process_details SADABS
_exptl_crystal_colour 'clear colourless'
_exptl_crystal_density_diffrn 1.4735
_exptl_crystal_description fragment
_exptl_crystal_F_000 712
_exptl_crystal_size_max 0.32
_exptl_crystal_size_mid 0.22
_exptl_crystal_size_min 0.06
_refine_diff_density_max 0.65
_refine_diff_density_min -0.27
_refine_ls_extinction_method none
_refine_ls_goodness_of_fit_gt 2.83
_refine_ls_goodness_of_fit_ref 2.73
_refine_ls_hydrogen_treatment mixed
_refine_ls_number_constraints 68
_refine_ls_number_parameters 236
_refine_ls_number_reflns 4418
_refine_ls_number_restraints 5
_refine_ls_R_factor_all 0.0405
_refine_ls_R_factor_gt 0.0362
_refine_ls_shift/su_max 0.0158
_refine_ls_shift/su_mean 0.0019
_refine_ls_structure_factor_coef F
_refine_ls_weighting_details w=1/(\s^2^(F)+0.0001F^2^)
_refine_ls_weighting_scheme sigma
_refine_ls_wR_factor_gt 0.0472
_refine_ls_wR_factor_ref 0.0476
_reflns_number_gt 4053
_reflns_number_total 4418
_reflns_threshold_expression I>3\s(I)
_cod_data_source_file np4008365_si_002.cif
_cod_data_source_block I
_cod_depositor_comments
;
The following automatic conversions were performed:

'_diffrn_radiation_probe' value 'X-ray' changed to 'x-ray' according
to
/usr/data/users/saulius/automatic-downloads/current/ACS/lib/dictionaries/cif_core.dic
dictionary named 'cif_core.dic' version 2.4.2 from 2011-04-26.

Automatic conversion script
Id: cif_fix_values 2281 2013-09-26 08:29:07Z andrius 
;
_cod_original_sg_symbol_Hall 'P 2xab;2ybc;2zac'
_cod_database_code 1513367

loop_
_symmetry_equiv_pos_site_id
_symmetry_equiv_pos_as_xyz
1 x,y,z
2 -x+1/2,-y,z+1/2
3 -x,y+1/2,-z+1/2
4 x+1/2,-y+1/2,-z

loop_
_atom_site_label
_atom_site_type_symbol
_atom_site_fract_x
_atom_site_fract_y
_atom_site_fract_z
_atom_site_adp_type
_atom_site_U_iso_or_equiv
_atom_site_symmetry_multiplicity
_atom_site_occupancy
_atom_site_calc_flag
C1 C 1.2273(2) -0.14969(10) -0.13735(10) Uani 0.0128(4) 4 1 d
C2 C 1.1410(2) -0.08772(10) -0.20652(9) Uani 0.0124(4) 4 1 d
C3 C 1.0215(2) -0.00580(10) -0.16872(8) Uani 0.0095(3) 4 1 d
C4 C 0.8911(2) -0.03342(10) -0.09014(9) Uani 0.0091(4) 4 1 d
C5 C 0.7727(2) 0.05189(10) -0.05001(9) Uani 0.0083(4) 4 1 d
C6 C 0.7054(2) 0.02486(11) 0.04616(9) Uani 0.0099(4) 4 1 d
C7 C 0.8703(2) 0.05977(11) 0.10682(9) Uani 0.0113(4) 4 1 d
C8 C 1.0385(2) 0.08706(10) 0.04651(9) Uani 0.0100(4) 4 1 d
C9 C 1.0401(2) -0.06776(10) -0.01981(9) Uani 0.0098(4) 4 1 d
C10 C 1.1863(2) -0.13690(10) -0.05309(10) Uani 0.0128(4) 4 1 d
C11 C 0.9247(2) 0.12667(10) -0.03014(9) Uani 0.0098(4) 4 1 d
C12 C 0.9957(2) 0.19950(10) -0.08866(10) Uani 0.0144(4) 4 1 d
C13 C 1.3467(3) -0.23031(12) -0.17023(11) Uani 0.0202(5) 4 1 d
C14 C 0.7386(2) -0.10891(10) -0.11335(10) Uani 0.0119(4) 4 1 d
C15 C 0.6013(2) 0.08772(10) -0.10524(9) Uani 0.0113(4) 4 1 d
O1 O 1.15272(14) 0.00908(7) 0.01724(6) Uani 0.0104(3) 4 1 d
O2 O 1.03118(19) -0.14461(8) -0.26531(7) Uani 0.0166(3) 4 1 d
O3 O 0.91188(16) 0.03673(8) -0.23809(7) Uani 0.0135(3) 4 1 d
O4 O 0.52779(15) 0.06954(8) 0.07232(7) Uani 0.0130(3) 4 1 d
O5 O 0.93211(16) -0.00549(8) 0.17146(7) Uani 0.0152(3) 4 1 d
O6 O 0.85963(17) 0.22121(7) -0.01842(7) Uani 0.0151(3) 4 1 d
O7 O 0.81155(18) -0.19910(8) -0.13303(9) Uani 0.0226(4) 4 1 d
Ow O 0.2810(2) 0.88422(11) 0.18071(11) Uani 0.0388(5) 4 1 d
H2 H 1.244965 -0.05759 -0.237967 Uiso 0.0148 4 1 d
H3 H 1.111618 0.03877 -0.144901 Uiso 0.0114 4 1 d
H6 H 0.682016 -0.040939 0.048955 Uiso 0.0119 4 1 d
H7 H 0.822773 0.111138 0.140942 Uiso 0.0136 4 1 d
H8 H 1.131784 0.127572 0.074082 Uiso 0.012 4 1 d
H9 H 0.958581 -0.097084 0.023372 Uiso 0.0118 4 1 d
H10 H 1.254718 -0.17431 -0.010905 Uiso 0.0153 4 1 d
H121 H 0.926131 0.196422 -0.143261 Uiso 0.0173 4 1 d
H122 H 1.1256 0.217406 -0.071558 Uiso 0.0173 4 1 d
H131 H 1.441173 -0.208393 -0.211989 Uiso 0.0242 4 1 d
H132 H 1.413189 -0.259159 -0.121905 Uiso 0.0242 4 1 d
H133 H 1.262012 -0.27488 -0.197788 Uiso 0.0242 4 1 d
H151 H 0.502153 0.040518 -0.108865 Uiso 0.0136 4 1 d
H152 H 0.547461 0.142442 -0.078384 Uiso 0.0136 4 1 d
H153 H 0.646777 0.102644 -0.163097 Uiso 0.0136 4 1 d
H141 H 0.643543 -0.113219 -0.067197 Uiso 0.0143 4 1 d
H142 H 0.658283 -0.087495 -0.160869 Uiso 0.0143 4 1 d
Hw1 H 0.260(3) 0.8299(15) 0.1649(13) Uiso 0.027(6) 4 1 d
Hh3 H 0.991(3) 0.0636(17) -0.2694(15) Uiso 0.066(9) 4 1 d
Hw2 H 0.169(4) 0.9137(18) 0.1657(15) Uiso 0.040(7) 4 1 d
Hh2 H 0.998(4) -0.1185(17) -0.3107(9) Uiso 0.050(8) 4 1 d
Hh4 H 0.429(2) 0.0453(15) 0.0520(14) Uiso 0.038(7) 4 1 d
Hh7 H 0.880(3) -0.1801(17) -0.1735(11) Uiso 0.044(7) 4 1 d
Hh5 H 0.838(2) -0.0101(17) 0.2045(12) Uiso 0.043(7) 4 1 d

loop_
_atom_site_aniso_label
_atom_site_aniso_type_symbol
_atom_site_aniso_U_11
_atom_site_aniso_U_22
_atom_site_aniso_U_33
_atom_site_aniso_U_12
_atom_site_aniso_U_13
_atom_site_aniso_U_23
C1 C 0.0112(7) 0.0103(7) 0.0169(7) 0.0010(5) -0.0037(6) -0.0016(5)
C2 C 0.0133(7) 0.0119(7) 0.0119(6) 0.0014(6) 0.0000(5) -0.0021(5)
C3 C 0.0107(6) 0.0098(6) 0.0080(6) 0.0007(5) -0.0009(5) 0.0012(5)
C4 C 0.0099(6) 0.0092(6) 0.0083(6) 0.0003(5) -0.0025(5) 0.0003(5)
C5 C 0.0078(6) 0.0084(6) 0.0088(6) 0.0015(5) 0.0000(5) -0.0005(5)
C6 C 0.0075(6) 0.0142(7) 0.0079(6) 0.0016(5) 0.0010(5) 0.0002(5)
C7 C 0.0125(7) 0.0142(7) 0.0074(6) 0.0010(6) -0.0005(5) -0.0001(5)
C8 C 0.0088(6) 0.0115(7) 0.0097(6) 0.0003(5) -0.0008(5) -0.0020(5)
C9 C 0.0088(6) 0.0101(6) 0.0105(6) -0.0002(5) -0.0016(5) 0.0002(5)
C10 C 0.0121(7) 0.0111(7) 0.0151(7) 0.0026(6) -0.0040(5) 0.0013(6)
C11 C 0.0107(6) 0.0098(7) 0.0089(6) 0.0010(5) 0.0003(5) -0.0021(5)
C12 C 0.0169(7) 0.0117(7) 0.0146(7) -0.0017(6) 0.0003(6) 0.0002(5)
C13 C 0.0240(9) 0.0147(8) 0.0219(8) 0.0060(7) -0.0053(7) -0.0054(6)
C14 C 0.0101(7) 0.0095(7) 0.0163(7) -0.0006(5) -0.0006(5) -0.0026(5)
C15 C 0.0097(7) 0.0143(7) 0.0099(6) 0.0030(5) -0.0031(5) -0.0004(5)
O1 O 0.0073(5) 0.0118(5) 0.0122(5) 0.0009(4) -0.0015(4) -0.0020(4)
O2 O 0.0245(6) 0.0143(5) 0.0111(5) 0.0013(5) -0.0039(5) -0.0034(4)
O3 O 0.0145(5) 0.0168(6) 0.0093(5) 0.0037(4) -0.0012(4) 0.0026(4)
O4 O 0.0062(5) 0.0214(6) 0.0114(5) 0.0021(4) 0.0015(4) -0.0020(4)
O5 O 0.0126(5) 0.0238(6) 0.0093(5) 0.0019(5) -0.0014(4) 0.0056(4)
O6 O 0.0186(6) 0.0097(5) 0.0169(5) 0.0028(4) -0.0004(4) -0.0037(4)
O7 O 0.0207(6) 0.0154(6) 0.0319(7) -0.0013(5) 0.0041(5) -0.0037(5)
Ow O 0.0361(8) 0.0231(8) 0.0574(10) 0.0104(7) -0.0322(8) -0.0180(7)

loop_
_atom_type_symbol
_atom_type_scat_dispersion_real
_atom_type_scat_dispersion_imag
_atom_type_scat_source
C 0.0033 0.0016 'International Tables Vol C tables 4.2.6.8 and 6.1.1.1'
H 0.0000 0.0000 'International Tables Vol C tables 4.2.6.8 and 6.1.1.1'
O 0.0106 0.0060 'International Tables Vol C tables 4.2.6.8 and 6.1.1.1'

loop_
_geom_angle_atom_site_label_1
_geom_angle_atom_site_label_2
_geom_angle_atom_site_label_3
_geom_angle
C2 C1 C10 121.04(14)
C2 C1 C13 115.82(13)
C10 C1 C13 122.94(14)
C1 C2 C3 113.40(12)
C1 C2 O2 107.95(12)
C1 C2 H2 109.2
C3 C2 O2 113.16(12)
C3 C2 H2 103.53
O2 C2 H2 109.46
C2 C3 C4 113.50(12)
C2 C3 O3 109.00(11)
C2 C3 H3 108.09
C4 C3 O3 112.42(12)
C4 C3 H3 104.33
O3 C3 H3 109.27
C3 C4 C9 103.82(11)
C3 C4 C14 113.02(11)
C9 C4 C14 112.05(11)
C11 C5 C15 113.14(12)
C7 C6 O4 107.85(11)
C7 C6 H6 114.54
O4 C6 H6 106.8
C6 C7 C8 105.81(11)
C6 C7 O5 114.68(12)
C6 C7 H7 109.16
C8 C7 O5 111.36(12)
C8 C7 H7 112.63
O5 C7 H7 103.36
C7 C8 C11 100.12(11)
C7 C8 O1 113.35(12)
C7 C8 H8 113.07
C11 C8 O1 109.38(11)
C11 C8 H8 116.8
O1 C8 H8 104.42
C4 C9 C10 114.33(12)
C4 C9 O1 111.79(11)
C4 C9 H9 103.44
C10 C9 O1 106.37(11)
C10 C9 H9 109.16
O1 C9 H9 111.84
C1 C10 C9 124.08(14)
C1 C10 H10 117.96
C9 C10 H10 117.96
C5 C11 C8 103.77(11)
C5 C11 C12 127.63(12)
C5 C11 O6 118.65(12)
C8 C11 C12 124.83(13)
C8 C11 O6 114.63(11)
C12 C11 O6 60.12(9)
C11 C12 O6 59.32(9)
C11 C12 H121 109.47
C11 C12 H122 109.47
O6 C12 H121 109.47
O6 C12 H122 109.47
H121 C12 H122 134.89
C1 C13 H131 109.47
C1 C13 H132 109.47
C1 C13 H133 109.47
H131 C13 H132 109.47
H131 C13 H133 109.47
H132 C13 H133 109.47
C4 C14 O7 116.93(12)
C4 C14 H141 109.47
C4 C14 H142 109.47
O7 C14 H141 109.47
O7 C14 H142 109.47
H141 C14 H142 100.81
C5 C15 H151 109.47
C5 C15 H152 109.47
C5 C15 H153 109.47
H151 C15 H152 109.47
H151 C15 H153 109.47
H152 C15 H153 109.47
C8 O1 C9 115.11(10)
C2 O2 Hh2 114.5(17)
C3 O3 Hh3 106.5(16)
C6 O4 Hh4 113.7(13)
C7 O5 Hh5 104.3(14)
C11 O6 C12 60.56(9)
C14 O7 Hh7 93.2(16)
Hw1 Ow Hw2 103(2)

loop_
_geom_bond_atom_site_label_1
_geom_bond_atom_site_label_2
_geom_bond_distance
C1 C2 1.501(2)
C1 C10 1.328(2)
C1 C13 1.503(2)
C2 C3 1.545(2)
C2 O2 1.4270(19)
C2 H2 0.96
C3 C4 1.5451(19)
C3 O3 1.4331(17)
C3 H3 0.96
C4 C9 1.559(2)
C4 C14 1.545(2)
C5 C11 1.525(2)
C5 C15 1.532(2)
C6 C7 1.542(2)
C6 O4 1.4293(18)
C6 H6 0.96
C7 C8 1.523(2)
C7 O5 1.4248(18)
C7 H7 0.96
C8 C11 1.515(2)
C8 O1 1.4366(18)
C8 H8 0.96
C9 C10 1.498(2)
C9 O1 1.4596(17)
C9 H9 0.96
C10 H10 0.96
C11 C12 1.459(2)
C11 O6 1.4406(18)
C12 O6 1.4525(19)
C12 H121 0.96
C12 H122 0.96
C13 H131 0.96
C13 H132 0.96
C13 H133 0.96
C14 O7 1.4206(19)
C14 H141 0.96
C14 H142 0.96
C15 H151 0.96
C15 H152 0.96
C15 H153 0.96
O2 Hh2 0.820(18)
O3 Hh3 0.82(2)
O4 Hh4 0.820(16)
O5 Hh5 0.820(16)
O7 Hh7 0.820(19)
Ow Hw1 0.83(2)
Ow Hw2 0.90(3)

loop_
_geom_hbond_atom_site_label_D
_geom_hbond_atom_site_label_H
_geom_hbond_atom_site_label_A
_geom_hbond_site_symmetry_A
_geom_hbond_distance_DH
_geom_hbond_distance_HA
_geom_hbond_distance_DA
_geom_hbond_angle_DHA
Ow Hw1 O7 4_455 0.83(2) 1.97(2) 2.766(2) 160(2)
Ow Hw2 O5 1_465 0.90(3) 2.00(3) 2.865(2) 162(2)
O3 Hh3 Ow 2_664 0.82(2) 1.89(2) 2.688(2) 166(2)
O2 Hh2 O4 2_654 0.820(18) 1.926(16) 2.7318(15) 167(2)
O4 Hh4 O1 1_455 0.820(16) 2.029(15) 2.8328(15) 166.7(19)
O7 Hh7 O2 . 0.820(19) 1.814(18) 2.6337(17) 177(2)
O5 Hh5 O3 2_655 0.820(16) 1.956(16) 2.7617(15) 167.3(19)

loop_
_jana_cell_twin_matrix_id
_jana_cell_twin_volume_fraction
_jana_cell_twin_matrix_1_1
_jana_cell_twin_matrix_1_2
_jana_cell_twin_matrix_1_3
_jana_cell_twin_matrix_2_1
_jana_cell_twin_matrix_2_2
_jana_cell_twin_matrix_2_3
_jana_cell_twin_matrix_3_1
_jana_cell_twin_matrix_3_2
_jana_cell_twin_matrix_3_3
1 0.5 1 0 0 0 1 0 0 0 1
2 0.5 -1 0 0 0 -1 0 0 0 -1
